data_4516367
loop_
_publ_author_name
'Ju, Zemin'
'Yan, Wei'
'Gao, Xiangjing'
'Shi, Zhenzhen'
'Wang, Ting'
'Zheng, Hegen'

_publ_section_title
;
 Syntheses, Characterization, and Luminescence Properties of Four
 Metal--Organic Frameworks Based on a Linear-Shaped Rigid Pyridine Ligand
;
_journal_issue 5
_journal_name_full 'Crystal Growth &amp; Design'
_journal_page_first 2496
_journal_paper_doi 10.1021/acs.cgd.5b00681
_journal_volume 16
_journal_year 2016
_chemical_formula_moiety 'C96 H58 Co4 N16 O17 S4'
_chemical_formula_sum 'C96 H58 Co4 N16 O17 S4'
_chemical_formula_weight 2071.54
_space_group_IT_number 27
_space_group_name_Hall 'P 2 -2c'
_space_group_name_H-M_alt 'P c c 2'
_symmetry_cell_setting orthorhombic
_symmetry_space_group_name_H-M 'P c c 2'
_atom_sites_solution_hydrogens geom
_atom_sites_solution_primary direct
_atom_sites_solution_secondary difmap
_audit_creation_method SHELXL-97
_cell_angle_alpha 90.00
_cell_angle_beta 90.00
_cell_angle_gamma 90.00
_cell_formula_units_Z 2
_cell_length_a 18.396(4)
_cell_length_b 15.810(4)
_cell_length_c 17.018(4)
_cell_measurement_reflns_used 9931
_cell_measurement_temperature 296(2)
_cell_measurement_theta_max 27.50
_cell_measurement_theta_min 2.39
_cell_volume 4950(2)
_computing_cell_refinement 'Bruker SMART'
_computing_data_collection 'Bruker SMART'
_computing_data_reduction 'Bruker SAINT'
_computing_molecular_graphics 'Bruker SHELXTL'
_computing_publication_material 'Bruker SHELXTL'
_computing_structure_refinement 'SHELXL-97 (Sheldrick, 1997)'
_computing_structure_solution 'SHELXS-97 (Sheldrick, 1990)'
_diffrn_ambient_temperature 296(2)
_diffrn_measured_fraction_theta_full 0.997
_diffrn_measured_fraction_theta_max 0.997
_diffrn_measurement_device_type 'CCD area detector'
_diffrn_measurement_method 'phi and omega scans'
_diffrn_radiation_monochromator graphite
_diffrn_radiation_source 'fine-focus sealed tube'
_diffrn_radiation_type MoK\a
_diffrn_radiation_wavelength 0.71073
_diffrn_reflns_av_R_equivalents 0.0714
_diffrn_reflns_av_sigmaI/netI 0.0676
_diffrn_reflns_limit_h_max 21
_diffrn_reflns_limit_h_min -21
_diffrn_reflns_limit_k_max 18
_diffrn_reflns_limit_k_min -12
_diffrn_reflns_limit_l_max 20
_diffrn_reflns_limit_l_min -20
_diffrn_reflns_number 34386
_diffrn_reflns_theta_full 25.00
_diffrn_reflns_theta_max 25.00
_diffrn_reflns_theta_min 1.11
_exptl_absorpt_coefficient_mu 0.815
_exptl_absorpt_correction_T_max 0.885
_exptl_absorpt_correction_T_min 0.806
_exptl_absorpt_correction_type multi-scan
_exptl_absorpt_process_details sadabs
_exptl_crystal_colour yellow
_exptl_crystal_density_diffrn 1.390
_exptl_crystal_density_meas 1.390
_exptl_crystal_density_method 'not measured'
_exptl_crystal_description block
_exptl_crystal_F_000 2108
_exptl_crystal_size_max 0.28
_exptl_crystal_size_mid 0.22
_exptl_crystal_size_min 0.15
_refine_diff_density_max 1.481
_refine_diff_density_min -0.619
_refine_diff_density_rms 0.151
_refine_ls_abs_structure_details 'Flack H D (1983), Acta Cryst. A39, 876-881'
_refine_ls_abs_structure_Flack 0.208(17)
_refine_ls_extinction_method none
_refine_ls_goodness_of_fit_ref 1.075
_refine_ls_hydrogen_treatment mixed
_refine_ls_matrix_type full
_refine_ls_number_parameters 619
_refine_ls_number_reflns 8700
_refine_ls_number_restraints 1
_refine_ls_restrained_S_all 1.075
_refine_ls_R_factor_all 0.0548
_refine_ls_R_factor_gt 0.0482
_refine_ls_shift/su_max 0.001
_refine_ls_shift/su_mean 0.000
_refine_ls_structure_factor_coef Fsqd
_refine_ls_weighting_details 'calc w=1/[\s^2^(Fo^2^)+(0.0920P)^2^+2.5821P] where P=(Fo^2^+2Fc^2^)/3'
_refine_ls_weighting_scheme calc
_refine_ls_wR_factor_gt 0.1457
_refine_ls_wR_factor_ref 0.1520
_reflns_number_gt 7620
_reflns_number_total 8700
_reflns_threshold_expression >2sigma(I)
_cod_data_source_file cg5b00681_si_002.cif
_cod_data_source_block 3
_cod_depositor_comments
;
The following automatic conversions were performed:

data item '_symmetry_cell_setting' value 'Orthorhombic' was changed
to 'orthorhombic' in accordance with the
/home/saulius/struct/COD-crude-data/automatic-downloads/DataCite-retrospective/ACS/depositions/lib/dictionaries/cif_core.dic
dictionary named 'cif_core.dic' version 2.4.2 last updated on
2011-04-26.

Automatic conversion script
Id: cif_fix_values 6909 2019-04-08 15:41:33Z antanas 
;
_cod_original_cell_volume 4949(2)
_cod_original_sg_symbol_H-M Pcc2
_cod_database_code 4516367

loop_
_symmetry_equiv_pos_as_xyz
'x, y, z'
'-x, -y, z'
'x, -y, z+1/2'
'-x, y, z+1/2'

loop_
_atom_site_label
_atom_site_type_symbol
_atom_site_fract_x
_atom_site_fract_y
_atom_site_fract_z
_atom_site_U_iso_or_equiv
_atom_site_adp_type
_atom_site_occupancy
_atom_site_symmetry_multiplicity
_atom_site_calc_flag
_atom_site_refinement_flags
C1 C 0.8641(3) 0.8125(3) 0.5004(4) 0.0242(13) Uani 1 1 d .
H1 H 0.8965 0.7840 0.4678 0.029 Uiso 1 1 calc R
C2 C 0.8625(3) 0.9004(3) 0.4974(3) 0.0256(12) Uani 1 1 d .
H2 H 0.8919 0.9292 0.4619 0.031 Uiso 1 1 calc R
C3 C 0.8167(2) 0.9451(3) 0.5477(4) 0.0195(10) Uani 1 1 d .
C4 C 0.7739(3) 0.8964(3) 0.6006(3) 0.0220(11) Uani 1 1 d .
H4 H 0.7436 0.9232 0.6365 0.026 Uiso 1 1 calc R
C5 C 0.7777(3) 0.8090(3) 0.5983(3) 0.0229(12) Uani 1 1 d .
H5 H 0.7489 0.7784 0.6331 0.027 Uiso 1 1 calc R
C6 C 0.7498(3) 1.0865(3) 0.5657(3) 0.0186(11) Uani 1 1 d .
C7 C 0.8143(2) 1.0384(3) 0.5465(4) 0.0186(10) Uani 1 1 d .
C8 C 0.8737(3) 1.0858(3) 0.5237(3) 0.0217(11) Uani 1 1 d .
H8 H 0.9156 1.0575 0.5081 0.026 Uiso 1 1 calc R
C9 C 0.8740(3) 1.1760(3) 0.5229(3) 0.0200(12) Uani 1 1 d .
H9 H 0.9169 1.2037 0.5097 0.024 Uiso 1 1 calc R
C10 C 0.8136(2) 1.2241(3) 0.5408(3) 0.0175(10) Uani 1 1 d .
C11 C 0.7489(3) 1.1762(3) 0.5611(3) 0.0191(11) Uani 1 1 d .
C12 C 0.8640(3) 1.4484(3) 0.4952(3) 0.0194(11) Uani 1 1 d .
H12 H 0.8959 1.4769 0.4621 0.023 Uiso 1 1 calc R
C13 C 0.8619(3) 1.3621(3) 0.4919(3) 0.0196(10) Uani 1 1 d .
H13 H 0.8920 1.3331 0.4572 0.024 Uiso 1 1 calc R
C14 C 0.8146(2) 1.3176(3) 0.5406(3) 0.0157(10) Uani 1 1 d .
C15 C 0.7713(2) 1.3650(3) 0.5931(3) 0.0154(10) Uani 1 1 d .
H15 H 0.7396 1.3379 0.6275 0.019 Uiso 1 1 calc R
C16 C 0.7766(2) 1.4516(3) 0.5927(3) 0.0166(10) Uani 1 1 d .
H16 H 0.7476 1.4820 0.6275 0.020 Uiso 1 1 calc R
C17 C 0.7335(3) 0.5041(3) 0.3215(3) 0.0181(10) Uani 1 1 d .
H17 H 0.7621 0.5357 0.2873 0.022 Uiso 1 1 calc R
C18 C 0.7394(3) 0.4169(3) 0.3194(3) 0.0181(10) Uani 1 1 d .
H18 H 0.7713 0.3909 0.2846 0.022 Uiso 1 1 calc R
C19 C 0.6965(3) 0.3683(3) 0.3703(3) 0.0167(10) Uani 1 1 d .
C20 C 0.6514(3) 0.4127(3) 0.4225(3) 0.0227(11) Uani 1 1 d .
H20 H 0.6231 0.3832 0.4586 0.027 Uiso 1 1 calc R
C21 C 0.6488(3) 0.4992(3) 0.4206(3) 0.0208(10) Uani 1 1 d .
H21 H 0.6180 0.5269 0.4555 0.025 Uiso 1 1 calc R
C22 C 0.6954(3) 0.2739(3) 0.3693(3) 0.0200(10) Uani 1 1 d .
C23 C 0.7573(3) 0.2249(3) 0.3458(3) 0.0197(11) Uani 1 1 d .
C24 C 0.7534(3) 0.1325(3) 0.3415(3) 0.0207(12) Uani 1 1 d .
C25 C 0.6879(3) 0.0891(3) 0.3622(4) 0.0216(11) Uani 1 1 d .
C26 C 0.6306(3) 0.1397(3) 0.3834(3) 0.0249(13) Uani 1 1 d .
H26 H 0.5869 0.1138 0.3970 0.030 Uiso 1 1 calc R
C27 C 0.6341(3) 0.2284(3) 0.3858(3) 0.0221(12) Uani 1 1 d .
H27 H 0.5922 0.2579 0.3994 0.027 Uiso 1 1 calc R
C28 C 0.6355(3) -0.1355(3) 0.4092(3) 0.0239(13) Uani 1 1 d .
H28 H 0.6071 -0.1636 0.4462 0.029 Uiso 1 1 calc R
C29 C 0.6376(3) -0.0482(3) 0.4118(3) 0.0224(11) Uani 1 1 d .
H29 H 0.6098 -0.0188 0.4483 0.027 Uiso 1 1 calc R
C30 C 0.6822(2) -0.0045(3) 0.3588(4) 0.0199(11) Uani 1 1 d .
C31 C 0.7189(3) -0.0530(3) 0.3032(3) 0.0244(11) Uani 1 1 d .
H31 H 0.7482 -0.0269 0.2659 0.029 Uiso 1 1 calc R
C32 C 0.7116(3) -0.1399(3) 0.3036(3) 0.0206(11) Uani 1 1 d .
H32 H 0.7355 -0.1710 0.2650 0.025 Uiso 1 1 calc R
C33 C 0.9188(3) 0.6352(3) 0.6485(3) 0.0170(11) Uani 1 1 d .
C34 C 0.9779(3) 0.6433(3) 0.7072(3) 0.0182(10) Uani 1 1 d .
C35 C 1.0445(3) 0.6755(3) 0.6812(3) 0.0236(12) Uani 1 1 d .
H35 H 1.0502 0.6918 0.6291 0.028 Uiso 1 1 calc R
C36 C 1.1020(3) 0.6830(3) 0.7334(3) 0.0221(11) Uani 1 1 d .
H36 H 1.1460 0.7053 0.7165 0.027 Uiso 1 1 calc R
C37 C 1.0938(3) 0.6571(3) 0.8115(3) 0.0167(10) Uani 1 1 d .
C38 C 1.0273(3) 0.6267(3) 0.8377(3) 0.0180(11) Uani 1 1 d .
H38 H 1.0217 0.6098 0.8897 0.022 Uiso 1 1 calc R
C39 C 0.9692(3) 0.6217(3) 0.7857(3) 0.0186(11) Uani 1 1 d .
H39 H 0.9240 0.6037 0.8036 0.022 Uiso 1 1 calc R
C40 C 0.8414(2) 0.6602(3) 0.3664(3) 0.0158(9) Uani 1 1 d .
C41 C 0.5836(3) 0.6660(3) 0.2642(3) 0.0181(11) Uani 1 1 d .
C42 C 0.5224(3) 0.6595(3) 0.2040(3) 0.0177(10) Uani 1 1 d .
C43 C 0.5353(3) 0.6710(3) 0.1254(3) 0.0212(11) Uani 1 1 d .
H43 H 0.5826 0.6780 0.1071 0.025 Uiso 1 1 calc R
C44 C 0.5478(3) 0.6438(4) 0.7306(3) 0.0278(13) Uani 1 1 d .
H44 H 0.5560 0.6342 0.7838 0.033 Uiso 1 1 calc R
C45 C 0.6061(3) 0.6423(4) 0.6779(3) 0.0265(12) Uani 1 1 d .
H45 H 0.6529 0.6311 0.6961 0.032 Uiso 1 1 calc R
C46 C 0.5945(3) 0.6572(3) 0.6000(3) 0.0177(10) Uani 1 1 d .
C47 C 0.5248(3) 0.6719(3) 0.5714(3) 0.0200(11) Uani 1 1 d .
H47 H 0.5172 0.6822 0.5182 0.024 Uiso 1 1 calc R
C48 C 0.6576(3) 0.6586(3) 0.5454(3) 0.0155(9) Uani 1 1 d .
Co1 Co 0.82229(3) 0.62990(4) 0.54566(3) 0.01296(17) Uani 1 1 d .
Co2 Co 0.67866(3) 0.68184(4) 0.36510(3) 0.01270(16) Uani 1 1 d .
N1 N 0.8208(2) 0.7662(3) 0.5485(3) 0.0184(9) Uani 1 1 d .
N2 N 0.82110(19) 1.4951(3) 0.5449(3) 0.0168(8) Uani 1 1 d .
N3 N 0.6886(2) 0.5456(2) 0.3709(3) 0.0164(8) Uani 1 1 d .
N4 N 0.6716(2) -0.1815(3) 0.3571(3) 0.0199(9) Uani 1 1 d .
N5 N 0.6848(2) 1.0527(3) 0.5867(3) 0.0241(10) Uani 1 1 d .
N6 N 0.6844(2) 1.2105(3) 0.5784(3) 0.0241(10) Uani 1 1 d .
N7 N 0.8170(2) 0.0972(3) 0.3214(3) 0.0251(10) Uani 1 1 d .
N8 N 0.8239(2) 0.2548(3) 0.3284(3) 0.0231(10) Uani 1 1 d .
O1 O 0.93458(18) 0.6402(2) 0.5764(2) 0.0214(8) Uani 1 1 d .
O2 O 0.8535(2) 0.6252(2) 0.6704(2) 0.0224(8) Uani 1 1 d .
O3 O 0.8488(2) 0.62570(19) 0.4318(2) 0.0166(8) Uani 1 1 d .
O4 O 0.78456(17) 0.6968(2) 0.34052(19) 0.0180(7) Uani 1 1 d .
O5 O 0.64782(18) 0.6733(2) 0.2405(2) 0.0178(8) Uani 1 1 d .
O6 O 0.56777(19) 0.6662(2) 0.3356(2) 0.0225(8) Uani 1 1 d .
O7 O 0.65049(19) 0.6941(2) 0.47963(19) 0.0177(7) Uani 1 1 d .
O8 O 0.71565(18) 0.62556(19) 0.5711(2) 0.0175(8) Uani 1 1 d .
S1 S 0.87394(8) 0.17433(8) 0.30839(9) 0.0277(3) Uani 1 1 d .
S2 S 0.63041(8) 1.13250(8) 0.59708(10) 0.0285(3) Uani 1 1 d .
O9 O 0.5000 0.0000 0.5392(4) 0.070(2) Uani 1 2 d S
H9A H 0.5026 0.0484 0.5608 0.105 Uiso 0.50 1 d PR
H9C H 0.5008 -0.0382 0.5743 0.105 Uiso 0.50 1 d PR

loop_
_atom_site_aniso_label
_atom_site_aniso_U_11
_atom_site_aniso_U_22
_atom_site_aniso_U_33
_atom_site_aniso_U_23
_atom_site_aniso_U_13
_atom_site_aniso_U_12
C1 0.023(3) 0.011(3) 0.038(3) -0.003(2) 0.005(2) 0.003(2)
C2 0.025(3) 0.012(2) 0.040(3) 0.000(2) 0.014(2) -0.001(2)
C3 0.023(2) 0.013(2) 0.023(2) 0.004(2) 0.002(2) -0.0023(18)
C4 0.031(3) 0.016(2) 0.019(3) 0.002(2) 0.005(2) 0.003(2)
C5 0.029(3) 0.016(3) 0.024(3) -0.001(2) 0.007(2) -0.001(2)
C6 0.021(2) 0.010(2) 0.025(3) 0.0008(19) 0.0008(18) -0.0019(19)
C7 0.025(3) 0.011(2) 0.020(3) -0.003(2) -0.003(2) 0.0031(19)
C8 0.024(3) 0.018(3) 0.023(3) 0.001(2) 0.0007(19) 0.002(2)
C9 0.023(3) 0.015(3) 0.022(3) -0.0023(19) 0.000(2) 0.003(2)
C10 0.025(2) 0.013(2) 0.015(2) 0.000(2) 0.000(2) -0.0012(19)
C11 0.021(3) 0.017(3) 0.019(3) -0.0012(19) 0.000(2) 0.0006(19)
C12 0.032(3) 0.011(2) 0.015(2) 0.0001(19) 0.000(2) 0.001(2)
C13 0.025(3) 0.012(2) 0.021(3) 0.000(2) 0.005(2) 0.004(2)
C14 0.016(2) 0.014(3) 0.016(3) -0.001(2) 0.000(2) -0.0031(17)
C15 0.021(2) 0.011(2) 0.015(2) 0.0016(18) 0.0002(18) 0.0014(18)
C16 0.018(2) 0.015(2) 0.017(2) -0.0011(19) 0.0013(18) 0.0026(19)
C17 0.023(2) 0.013(2) 0.018(2) 0.000(2) -0.0041(19) 0.003(2)
C18 0.020(2) 0.017(2) 0.018(2) -0.002(2) -0.0027(18) -0.0002(19)
C19 0.017(2) 0.012(2) 0.021(3) -0.004(2) -0.006(2) 0.0037(17)
C20 0.030(3) 0.016(3) 0.023(3) 0.000(2) -0.002(2) -0.003(2)
C21 0.017(2) 0.018(2) 0.028(3) -0.004(2) 0.003(2) -0.002(2)
C22 0.026(2) 0.018(2) 0.016(2) 0.001(2) 0.000(2) 0.001(2)
C23 0.025(3) 0.014(2) 0.020(3) -0.0008(19) 0.0013(19) -0.001(2)
C24 0.027(3) 0.016(3) 0.019(3) 0.0018(18) -0.003(2) 0.0015(19)
C25 0.026(3) 0.012(2) 0.027(3) -0.003(3) 0.001(2) -0.0013(19)
C26 0.023(3) 0.015(3) 0.037(4) 0.001(2) 0.006(2) -0.006(2)
C27 0.024(3) 0.012(2) 0.030(3) -0.001(2) 0.001(2) 0.000(2)
C28 0.028(3) 0.021(3) 0.022(3) 0.004(2) 0.011(2) 0.001(2)
C29 0.027(3) 0.017(3) 0.024(3) -0.003(2) 0.004(2) 0.006(2)
C30 0.026(2) 0.010(2) 0.024(3) 0.004(2) -0.003(2) -0.0010(19)
C31 0.032(3) 0.014(3) 0.027(3) 0.001(2) 0.003(2) -0.001(2)
C32 0.027(3) 0.014(3) 0.021(3) -0.001(2) 0.002(2) 0.002(2)
C33 0.019(3) 0.010(2) 0.022(3) 0.0002(18) -0.002(2) -0.0001(18)
C34 0.014(2) 0.019(2) 0.022(3) -0.001(2) 0.0013(19) -0.0016(19)
C35 0.018(3) 0.032(3) 0.021(3) 0.004(2) 0.004(2) -0.009(2)
C36 0.017(3) 0.027(3) 0.022(3) 0.005(2) 0.002(2) -0.0015(19)
C37 0.017(2) 0.016(2) 0.017(3) 0.001(2) -0.0001(18) 0.002(2)
C38 0.028(3) 0.017(2) 0.009(2) 0.0028(17) 0.000(2) 0.0031(19)
C39 0.012(2) 0.026(3) 0.018(3) 0.009(2) 0.0024(18) 0.0062(19)
C40 0.020(2) 0.010(2) 0.018(2) 0.000(2) 0.002(2) -0.0022(18)
C41 0.017(3) 0.014(2) 0.024(3) -0.0007(19) -0.003(2) 0.0060(19)
C42 0.017(2) 0.020(2) 0.015(2) 0.000(2) -0.0052(19) 0.001(2)
C43 0.021(3) 0.012(2) 0.031(3) -0.003(2) -0.006(2) 0.0039(19)
C44 0.024(3) 0.044(3) 0.015(3) 0.003(2) 0.003(2) 0.008(2)
C45 0.017(3) 0.039(3) 0.024(3) 0.005(2) -0.004(2) 0.000(2)
C46 0.019(2) 0.012(2) 0.023(3) -0.001(2) 0.003(2) -0.0020(19)
C47 0.021(3) 0.023(3) 0.016(3) 0.0059(19) 0.003(2) 0.006(2)
C48 0.024(2) 0.007(2) 0.015(2) -0.005(2) 0.000(2) -0.0020(18)
Co1 0.0147(3) 0.0094(3) 0.0148(3) 0.0002(3) 0.0004(3) 0.0002(2)
Co2 0.0154(3) 0.0090(3) 0.0137(3) 0.0003(3) -0.0003(3) 0.0000(2)
N1 0.023(2) 0.016(2) 0.017(2) 0.004(2) 0.0020(16) 0.0022(16)
N2 0.021(2) 0.016(2) 0.0133(18) -0.0011(19) 0.0042(16) 0.0031(16)
N3 0.0174(19) 0.0130(19) 0.019(2) 0.000(2) -0.0039(16) -0.0026(15)
N4 0.026(2) 0.0116(19) 0.022(2) 0.0005(19) 0.0001(18) 0.0015(16)
N5 0.024(2) 0.013(2) 0.036(3) -0.0003(19) 0.0011(18) 0.0005(17)
N6 0.021(2) 0.017(2) 0.035(3) 0.000(2) 0.0018(17) 0.0009(18)
N7 0.028(2) 0.011(2) 0.036(3) -0.002(2) 0.0043(19) 0.0028(17)
N8 0.024(2) 0.018(2) 0.027(2) 0.0026(19) 0.0016(17) 0.0018(17)
O1 0.0177(18) 0.029(2) 0.0179(19) 0.0009(14) -0.0005(13) -0.0038(14)
O2 0.021(2) 0.026(2) 0.0200(19) -0.0014(14) -0.0020(15) -0.0035(14)
O3 0.0227(19) 0.0130(18) 0.0142(18) -0.0010(13) 0.0025(14) 0.0029(13)
O4 0.0156(17) 0.0174(17) 0.0211(18) 0.0044(14) -0.0002(12) 0.0008(13)
O5 0.0126(18) 0.0216(19) 0.0193(19) -0.0019(14) -0.0020(14) -0.0016(13)
O6 0.0207(18) 0.029(2) 0.0176(19) 0.0007(15) -0.0032(14) 0.0006(15)
O7 0.0264(19) 0.0159(17) 0.0109(17) 0.0013(14) 0.0005(14) 0.0020(14)
O8 0.0146(18) 0.0143(17) 0.024(2) 0.0044(13) -0.0005(13) 0.0004(13)
S1 0.0266(7) 0.0148(6) 0.0418(8) -0.0011(5) 0.0041(6) -0.0004(5)
S2 0.0240(7) 0.0153(7) 0.0463(9) -0.0009(6) 0.0076(6) -0.0019(5)
O9 0.055(4) 0.118(7) 0.037(4) 0.000 0.000 -0.022(4)

loop_
_atom_type_symbol
_atom_type_description
_atom_type_scat_dispersion_real
_atom_type_scat_dispersion_imag
_atom_type_scat_source
C C 0.0033 0.0016 'International Tables Vol C Tables 4.2.6.8 and 6.1.1.4'
H H 0.0000 0.0000 'International Tables Vol C Tables 4.2.6.8 and 6.1.1.4'
N N 0.0061 0.0033 'International Tables Vol C Tables 4.2.6.8 and 6.1.1.4'
O O 0.0106 0.0060 'International Tables Vol C Tables 4.2.6.8 and 6.1.1.4'
S S 0.1246 0.1234 'International Tables Vol C Tables 4.2.6.8 and 6.1.1.4'
Co Co 0.3494 0.9721 'International Tables Vol C Tables 4.2.6.8 and 6.1.1.4'

loop_
_geom_angle_atom_site_label_1
_geom_angle_atom_site_label_2
_geom_angle_atom_site_label_3
_geom_angle
_geom_angle_site_symmetry_1
_geom_angle_site_symmetry_3
N1 C1 C2 123.3(5) . .
N1 C1 H1 118.4 . .
C2 C1 H1 118.4 . .
C1 C2 C3 119.8(5) . .
C1 C2 H2 120.1 . .
C3 C2 H2 120.1 . .
C2 C3 C4 116.7(5) . .
C2 C3 C7 121.1(5) . .
C4 C3 C7 122.3(5) . .
C5 C4 C3 119.7(5) . .
C5 C4 H4 120.1 . .
C3 C4 H4 120.1 . .
N1 C5 C4 123.3(5) . .
N1 C5 H5 118.3 . .
C4 C5 H5 118.3 . .
N5 C6 C11 113.4(4) . .
N5 C6 C7 125.0(4) . .
C11 C6 C7 121.5(4) . .
C8 C7 C6 115.3(4) . .
C8 C7 C3 121.5(4) . .
C6 C7 C3 123.2(4) . .
C7 C8 C9 123.2(4) . .
C7 C8 H8 118.4 . .
C9 C8 H8 118.4 . .
C10 C9 C8 123.1(5) . .
C10 C9 H9 118.4 . .
C8 C9 H9 118.4 . .
C9 C10 C11 115.1(4) . .
C9 C10 C14 122.7(4) . .
C11 C10 C14 122.2(4) . .
N6 C11 C6 113.8(4) . .
N6 C11 C10 124.6(4) . .
C6 C11 C10 121.6(4) . .
C13 C12 N2 123.1(5) . .
C13 C12 H12 118.4 . .
N2 C12 H12 118.4 . .
C12 C13 C14 119.8(5) . .
C12 C13 H13 120.1 . .
C14 C13 H13 120.1 . .
C13 C14 C15 117.5(4) . .
C13 C14 C10 120.9(5) . .
C15 C14 C10 121.5(5) . .
C16 C15 C14 119.1(4) . .
C16 C15 H15 120.5 . .
C14 C15 H15 120.5 . .
N2 C16 C15 123.8(4) . .
N2 C16 H16 118.1 . .
C15 C16 H16 118.1 . .
N3 C17 C18 123.3(5) . .
N3 C17 H17 118.3 . .
C18 C17 H17 118.3 . .
C17 C18 C19 119.2(4) . .
C17 C18 H18 120.4 . .
C19 C18 H18 120.4 . .
C18 C19 C20 116.7(4) . .
C18 C19 C22 123.4(5) . .
C20 C19 C22 119.9(5) . .
C21 C20 C19 120.3(5) . .
C21 C20 H20 119.8 . .
C19 C20 H20 119.8 . .
N3 C21 C20 123.0(5) . .
N3 C21 H21 118.5 . .
C20 C21 H21 118.5 . .
C27 C22 C23 115.4(5) . .
C27 C22 C19 122.4(5) . .
C23 C22 C19 122.1(4) . .
N8 C23 C22 126.5(5) . .
N8 C23 C24 112.6(4) . .
C22 C23 C24 120.8(4) . .
N7 C24 C25 126.7(5) . .
N7 C24 C23 112.7(4) . .
C25 C24 C23 120.5(4) . .
C26 C25 C24 115.7(4) . .
C26 C25 C30 122.4(4) . .
C24 C25 C30 121.9(4) . .
C25 C26 C27 123.6(5) . .
C25 C26 H26 118.2 . .
C27 C26 H26 118.2 . .
C22 C27 C26 123.9(5) . .
C22 C27 H27 118.0 . .
C26 C27 H27 118.0 . .
N4 C28 C29 123.7(5) . .
N4 C28 H28 118.2 . .
C29 C28 H28 118.2 . .
C28 C29 C30 119.3(5) . .
C28 C29 H29 120.3 . .
C30 C29 H29 120.3 . .
C31 C30 C29 116.7(5) . .
C31 C30 C25 122.7(5) . .
C29 C30 C25 120.6(5) . .
C32 C31 C30 119.9(5) . .
C32 C31 H31 120.0 . .
C30 C31 H31 120.0 . .
N4 C32 C31 122.9(5) . .
N4 C32 H32 118.6 . .
C31 C32 H32 118.6 . .
O1 C33 O2 120.8(5) . .
O1 C33 C34 118.7(4) . .
O2 C33 C34 120.5(5) . .
C39 C34 C35 119.7(5) . .
C39 C34 C33 122.8(5) . .
C35 C34 C33 117.5(5) . .
C36 C35 C34 119.8(5) . .
C36 C35 H35 120.1 . .
C34 C35 H35 120.1 . .
C35 C36 C37 120.1(5) . .
C35 C36 H36 119.9 . .
C37 C36 H36 119.9 . .
C38 C37 C36 120.1(4) . .
C38 C37 C40 120.4(4) . 4_755
C36 C37 C40 119.5(4) . 4_755
C39 C38 C37 119.5(5) . .
C39 C38 H38 120.2 . .
C37 C38 H38 120.2 . .
C34 C39 C38 120.6(5) . .
C34 C39 H39 119.7 . .
C38 C39 H39 119.7 . .
O3 C40 O4 126.6(4) . .
O3 C40 C37 116.8(4) . 4_754
O4 C40 C37 116.6(4) . 4_754
O6 C41 O5 122.2(5) . .
O6 C41 C42 118.8(4) . .
O5 C41 C42 119.0(4) . .
C43 C42 C44 120.2(5) . 4_654
C43 C42 C41 121.2(5) . .
C44 C42 C41 118.6(4) 4_654 .
C42 C43 C47 119.4(5) . 4_654
C42 C43 H43 120.3 . .
C47 C43 H43 120.3 4_654 .
C42 C44 C45 120.5(5) 4_655 .
C42 C44 H44 119.8 4_655 .
C45 C44 H44 119.8 . .
C46 C45 C44 119.9(5) . .
C46 C45 H45 120.0 . .
C44 C45 H45 120.0 . .
C45 C46 C47 121.0(5) . .
C45 C46 C48 119.2(4) . .
C47 C46 C48 119.9(5) . .
C46 C47 C43 118.9(5) . 4_655
C46 C47 H47 120.5 . .
C43 C47 H47 120.5 4_655 .
O7 C48 O8 125.4(4) . .
O7 C48 C46 118.8(4) . .
O8 C48 C46 115.8(4) . .
O3 Co1 O8 116.45(15) . .
O3 Co1 N2 87.92(15) . 1_545
O8 Co1 N2 87.54(13) . 1_545
O3 Co1 O1 90.26(14) . .
O8 Co1 O1 153.26(14) . .
N2 Co1 O1 95.03(14) 1_545 .
O3 Co1 N1 93.32(15) . .
O8 Co1 N1 90.96(13) . .
N2 Co1 N1 178.37(17) 1_545 .
O1 Co1 N1 86.03(14) . .
O3 Co1 O2 150.52(13) . .
O8 Co1 O2 92.61(14) . .
N2 Co1 O2 88.54(15) 1_545 .
O1 Co1 O2 60.93(13) . .
N1 Co1 O2 90.90(16) . .
O4 Co2 O7 115.95(14) . .
O4 Co2 O6 154.24(14) . .
O7 Co2 O6 89.59(14) . .
O4 Co2 N3 92.59(14) . .
O7 Co2 N3 94.20(15) . .
O6 Co2 N3 88.60(14) . .
O4 Co2 N4 85.83(14) . 1_565
O7 Co2 N4 87.11(16) . 1_565
O6 Co2 N4 92.54(14) . 1_565
N3 Co2 N4 178.28(17) . 1_565
O4 Co2 O5 93.25(13) . .
O7 Co2 O5 150.16(12) . .
O6 Co2 O5 61.00(13) . .
N3 Co2 O5 90.26(15) . .
N4 Co2 O5 89.15(15) 1_565 .
C5 N1 C1 117.1(4) . .
C5 N1 Co1 121.7(3) . .
C1 N1 Co1 121.2(3) . .
C16 N2 C12 116.7(4) . .
C16 N2 Co1 121.0(3) . 1_565
C12 N2 Co1 122.3(3) . 1_565
C21 N3 C17 117.5(4) . .
C21 N3 Co2 121.9(3) . .
C17 N3 Co2 120.5(3) . .
C28 N4 C32 117.4(4) . .
C28 N4 Co2 122.3(4) . 1_545
C32 N4 Co2 119.8(3) . 1_545
C6 N5 S2 105.4(3) . .
C11 N6 S2 106.2(4) . .
C24 N7 S1 106.5(4) . .
C23 N8 S1 106.8(4) . .
C33 O1 Co1 90.6(3) . .
C33 O2 Co1 87.7(3) . .
C40 O3 Co1 145.6(3) . .
C40 O4 Co2 132.2(3) . .
C41 O5 Co2 86.4(3) . .
C41 O6 Co2 90.4(3) . .
C48 O7 Co2 141.8(3) . .
C48 O8 Co1 137.2(3) . .
N8 S1 N7 101.4(2) . .
N6 S2 N5 101.1(2) . .
H9A O9 H9C 109.5 . .

loop_
_geom_bond_atom_site_label_1
_geom_bond_atom_site_label_2
_geom_bond_distance
_geom_bond_site_symmetry_2
C1 N1 1.357(7) .
C1 C2 1.391(7) .
C1 H1 0.9300 .
C2 C3 1.395(8) .
C2 H2 0.9300 .
C3 C4 1.421(7) .
C3 C7 1.475(7) .
C4 C5 1.384(7) .
C4 H4 0.9300 .
C5 N1 1.344(7) .
C5 H5 0.9300 .
C6 N5 1.356(6) .
C6 C11 1.421(7) .
C6 C7 1.448(7) .
C7 C8 1.381(7) .
C8 C9 1.427(7) .
C8 H8 0.9300 .
C9 C10 1.381(7) .
C9 H9 0.9300 .
C10 C11 1.452(7) .
C10 C14 1.478(6) .
C11 N6 1.337(6) .
C12 C13 1.366(7) .
C12 N2 1.372(6) .
C12 H12 0.9300 .
C13 C14 1.393(7) .
C13 H13 0.9300 .
C14 C15 1.412(7) .
C15 C16 1.373(7) .
C15 H15 0.9300 .
C16 N2 1.343(6) .
C16 H16 0.9300 .
C17 N3 1.349(7) .
C17 C18 1.382(7) .
C17 H17 0.9300 .
C18 C19 1.401(7) .
C18 H18 0.9300 .
C19 C20 1.405(8) .
C19 C22 1.492(6) .
C20 C21 1.368(7) .
C20 H20 0.9300 .
C21 N3 1.339(7) .
C21 H21 0.9300 .
C22 C27 1.366(7) .
C22 C23 1.435(7) .
C23 N8 1.346(6) .
C23 C24 1.465(7) .
C24 N7 1.341(7) .
C24 C25 1.430(7) .
C25 C26 1.372(7) .
C25 C30 1.485(7) .
C26 C27 1.405(7) .
C26 H26 0.9300 .
C27 H27 0.9300 .
C28 N4 1.325(7) .
C28 C29 1.381(7) .
C28 H28 0.9300 .
C29 C30 1.401(7) .
C29 H29 0.9300 .
C30 C31 1.393(8) .
C31 C32 1.380(7) .
C31 H31 0.9300 .
C32 N4 1.343(7) .
C32 H32 0.9300 .
C33 O1 1.263(6) .
C33 O2 1.267(6) .
C33 C34 1.483(7) .
C34 C39 1.388(7) .
C34 C35 1.398(7) .
C35 C36 1.385(7) .
C35 H35 0.9300 .
C36 C37 1.398(7) .
C36 H36 0.9300 .
C37 C38 1.388(7) .
C37 C40 1.515(7) 4_755
C38 C39 1.391(7) .
C38 H38 0.9300 .
C39 H39 0.9300 .
C40 O3 1.247(6) .
C40 O4 1.274(6) .
C40 C37 1.515(7) 4_754
C41 O6 1.249(6) .
C41 O5 1.254(6) .
C41 C42 1.526(6) .
C42 C43 1.371(7) .
C42 C44 1.390(7) 4_654
C43 C47 1.438(7) 4_654
C43 H43 0.9300 .
C44 C42 1.390(7) 4_655
C44 C45 1.398(8) .
C44 H44 0.9300 .
C45 C46 1.364(8) .
C45 H45 0.9300 .
C46 C47 1.391(7) .
C46 C48 1.488(7) .
C47 C43 1.438(7) 4_655
C47 H47 0.9300 .
C48 O7 1.258(6) .
C48 O8 1.267(6) .
Co1 O3 1.999(3) .
Co1 O8 2.010(3) .
Co1 N2 2.132(4) 1_545
Co1 O1 2.137(3) .
Co1 N1 2.156(4) .
Co1 O2 2.200(4) .
Co2 O4 2.006(3) .
Co2 O7 2.026(3) .
Co2 O6 2.115(4) .
Co2 N3 2.163(4) .
Co2 N4 2.169(4) 1_565
Co2 O5 2.199(4) .
N2 Co1 2.132(4) 1_565
N4 Co2 2.169(4) 1_545
N5 S2 1.620(4) .
N6 S2 1.616(4) .
N7 S1 1.623(5) .
N8 S1 1.607(4) .
O9 H9A 0.8499 .
O9 H9C 0.8499 .

loop_
_platon_squeeze_void_nr
_platon_squeeze_void_average_x
_platon_squeeze_void_average_y
_platon_squeeze_void_average_z
_platon_squeeze_void_volume
_platon_squeeze_void_count_electrons
_platon_squeeze_void_content
1 0.000 0.000 0.242 203 39 ' '
2 0.500 0.000 0.212 154 34 ' '
3 0.000 0.000 0.742 203 39 ' '
4 0.500 0.000 0.712 154 34 ' '
5 0.500 0.500 0.345 11 0 ' '
6 0.500 0.500 0.845 11 0 ' '
7 0.500 0.500 0.012 7 1 ' '
8 0.500 0.500 0.512 7 1 ' '
